data_2003969
loop_
_publ_author_name
'Lindeman, S. V.'
'Ponomarev, I. I.'
'Rusanov, A. L.'

_publ_section_title
;
 Benz[4,5]isoquino[1,2-<i>b</i>]quinazoline-7,9-dione and a
 Rearrangement Product of its Hydrolysis,
 2-(1,8-Naphthalenedicarboximido)benzamide
;
_journal_issue 10
_journal_name_full 'Acta Crystallographica Section C'
_journal_page_first 2157
_journal_page_last 2161
_journal_paper_doi 10.1107/S0108270195005749
_journal_volume 51
_journal_year 1995
_chemical_compound_source 'chemical synthesis'
_chemical_formula_sum 'C19 H10 N2 O2'
_chemical_formula_weight 298.29
_chemical_melting_point .226E-224
_chemical_name_systematic
;
 Quinazolino[2,3-a]benzisoquinoline-2,14-dione
;
_space_group_IT_number 2
_symmetry_cell_setting triclinic
_symmetry_space_group_name_Hall '-P 1'
_symmetry_space_group_name_H-M 'P -1'
_audit_creation_method SHELXL
_cell_angle_alpha 89.59(3)
_cell_angle_beta 71.94(3)
_cell_angle_gamma 83.63(3)
_cell_formula_units_Z 4
_cell_length_a 9.065(2)
_cell_length_b 10.858(2)
_cell_length_c 14.118(3)
_cell_measurement_reflns_used 24
_cell_measurement_temperature 173(2)
_cell_measurement_theta_max 11
_cell_measurement_theta_min 10
_cell_volume 1312.4(5)
_computing_structure_refinement 'SHELXL-93 (Sheldrick, 1993)'
_computing_structure_solution 'SHELXS-86 (Sheldrick, 1985)'
_diffrn_ambient_temperature 173(2)
_diffrn_measurement_device 'Siemens P3'
_diffrn_measurement_method \w/2\q
_diffrn_radiation_monochromator graphite
_diffrn_radiation_source 'sealed tube'
_diffrn_radiation_type MoK\a
_diffrn_radiation_wavelength .71069
_diffrn_reflns_av_R_equivalents .1906
_diffrn_reflns_av_sigmaI/netI 0.0475
_diffrn_reflns_limit_h_max 9
_diffrn_reflns_limit_h_min 0
_diffrn_reflns_limit_k_max 14
_diffrn_reflns_limit_k_min -014
_diffrn_reflns_limit_l_max 18
_diffrn_reflns_limit_l_min -017
_diffrn_reflns_number 5811
_diffrn_reflns_theta_max 28.97
_diffrn_reflns_theta_min 2.38
_diffrn_standards_decay_% 2.5
_diffrn_standards_interval_count 98
_diffrn_standards_number 2
_exptl_absorpt_coefficient_mu .100
_exptl_absorpt_correction_type none
_exptl_crystal_colour yellow
_exptl_crystal_density_diffrn 1.510
_exptl_crystal_description prism
_exptl_crystal_F_000 616
_exptl_crystal_size_max .5
_exptl_crystal_size_mid .3
_exptl_crystal_size_min .25
_refine_diff_density_max .572
_refine_diff_density_min -0.392
_refine_ls_extinction_method none
_refine_ls_goodness_of_fit_all 1.043
_refine_ls_goodness_of_fit_obs 1.134
_refine_ls_hydrogen_treatment 'H atoms refined isotropically'
_refine_ls_matrix_type full
_refine_ls_number_parameters 495
_refine_ls_number_reflns 5805
_refine_ls_number_restraints 0
_refine_ls_restrained_S_all 1.058
_refine_ls_restrained_S_obs 1.134
_refine_ls_R_factor_all 0.1197
_refine_ls_R_factor_obs .0696
_refine_ls_shift/esd_max .003
_refine_ls_shift/esd_mean 0.001
_refine_ls_structure_factor_coef Fsqd
_refine_ls_weighting_details 'w = 1/[\s^2^(Fo^2^)+(0.1255P)^2^+0.1195P] where P=(Fo^2^+2Fc^2^)/3'
_refine_ls_weighting_scheme calc
_refine_ls_wR_factor_all .1982
_refine_ls_wR_factor_obs .1679
_reflns_number_observed 3772
_reflns_number_total 5810
_reflns_observed_criterion >2sigma(I)
_cod_data_source_file ab1270.cif
_cod_data_source_block nata2a
_cod_depositor_comments
;
The following automatic conversions were performed:

'_refine_ls_weighting_scheme' value 'calc w =
1/[\s^2^(Fo^2^)+(0.1255P)^2^+0.1195P] where P=(Fo^2^+2Fc^2^)/3' was
changed to 'calc'. New tag '_refine_ls_weighting_details' was
created. The value of the new tag was set to 'w =
1/[\s^2^(Fo^2^)+(0.1255P)^2^+0.1195P] where P=(Fo^2^+2Fc^2^)/3'.

Automatic conversion script
Id: cif_fix_values 3143 2015-03-26 13:38:13Z robertas 
;
_cod_database_code 2003969

loop_
_symmetry_equiv_pos_as_xyz
'x, y, z'
'-x, -y, -z'

loop_
_atom_site_aniso_label
_atom_site_aniso_U_11
_atom_site_aniso_U_22
_atom_site_aniso_U_33
_atom_site_aniso_U_12
_atom_site_aniso_U_13
_atom_site_aniso_U_23
O1 0.0246(10) 0.0323(9) 0.0806(14) -0.0092(7) -0.0084(9) -0.0027(9)
N1 0.0173(9) 0.0181(8) 0.0297(9) -0.0032(6) -0.0007(7) -0.0015(7)
N2 0.0203(10) 0.0188(8) 0.0273(9) -0.0034(7) -0.0003(7) 0.0010(7)
C1 0.0216(11) 0.0184(9) 0.0209(10) -0.0037(8) 0.0022(8) 0.0014(7)
C2 0.0232(12) 0.0201(10) 0.0295(11) -0.0053(8) 0.0004(8) 0.0011(8)
C3 0.0305(13) 0.0199(10) 0.0342(12) -0.0099(9) -0.0011(9) -0.0005(8)
C4 0.0386(14) 0.0174(10) 0.0307(12) -0.0024(9) -0.0009(9) 0.0000(8)
C5 0.0347(13) 0.0249(11) 0.0319(12) 0.0078(9) -0.0028(9) 0.0019(9)
C6 0.0260(13) 0.0353(12) 0.0391(13) 0.0069(10) -0.0057(10) -0.0006(10)
C7 0.0253(13) 0.0311(12) 0.0373(13) -0.0003(9) -0.0066(10) 0.0001(9)
C8 0.0232(12) 0.0246(10) 0.0258(10) -0.0015(8) -0.0015(8) 0.0016(8)
C9 0.0309(13) 0.0206(10) 0.0238(10) 0.0011(8) 0.0010(9) 0.0013(8)
C10 0.0234(11) 0.0207(10) 0.0206(9) -0.0007(8) 0.0014(8) 0.0018(7)
C11 0.0219(12) 0.0249(10) 0.0394(12) -0.0049(8) -0.0042(9) -0.0012(9)
C12 0.0183(11) 0.0187(9) 0.0224(10) -0.0061(8) 0.0008(8) 0.0025(7)
O1' 0.0330(10) 0.0323(9) 0.0766(14) -0.0062(7) -0.0164(9) -0.0185(9)
C1' 0.0257(12) 0.0190(9) 0.0237(10) -0.0038(8) 0.0012(8) 0.0014(8)
C2' 0.0234(11) 0.0190(9) 0.0203(9) -0.0032(8) 0.0029(8) 0.0032(7)
C3' 0.0221(12) 0.0267(11) 0.0274(11) -0.0032(9) 0.0002(9) 0.0035(8)
C4' 0.0252(13) 0.0294(11) 0.0318(12) 0.0041(9) 0.0022(9) 0.0052(9)
C5' 0.0361(14) 0.0184(10) 0.0348(12) 0.0012(9) 0.0031(10) 0.0034(9)
C6' 0.0337(13) 0.0202(10) 0.0304(11) -0.0050(9) -0.0014(9) 0.0013(8)
C7' 0.0264(12) 0.0196(10) 0.0344(12) -0.0052(8) -0.0018(9) -0.0014(8)
O1a 0.0300(9) 0.0367(9) 0.0457(10) -0.0075(7) -0.0092(7) -0.0066(7)
N1a 0.0216(10) 0.0203(8) 0.0269(9) -0.0041(7) 0.0012(7) -0.0017(7)
N2a 0.0237(10) 0.0243(9) 0.0298(9) -0.0038(7) -0.0007(7) -0.0011(7)
C1a 0.0292(12) 0.0203(10) 0.0213(10) -0.0043(8) 0.0007(8) 0.0023(8)
C2a 0.0338(14) 0.0245(11) 0.0304(11) -0.0075(9) -0.0033(10) 0.0012(8)
C3a 0.049(2) 0.0224(11) 0.0315(12) -0.0108(10) -0.0059(11) 0.0006(9)
C4a 0.048(2) 0.0200(10) 0.0272(11) -0.0015(10) 0.0007(10) 0.0000(8)
C5a 0.0359(14) 0.0264(11) 0.0309(12) 0.0028(10) 0.0059(10) 0.0075(9)
C6a 0.0251(13) 0.0346(13) 0.0442(14) 0.0013(10) 0.0025(10) 0.0116(10)
C7a 0.0263(13) 0.0320(12) 0.0361(12) -0.0048(9) -0.0008(9) 0.0078(9)
C8a 0.0238(12) 0.0252(10) 0.0243(10) -0.0031(8) 0.0039(8) 0.0056(8)
C9a 0.0352(13) 0.0235(10) 0.0215(10) 0.0009(9) 0.0052(9) 0.0039(8)
C10a 0.0297(12) 0.0226(10) 0.0193(10) -0.0036(8) 0.0045(8) 0.0032(8)
C11a 0.0236(12) 0.0276(11) 0.0249(10) -0.0071(8) 0.0017(8) 0.0025(8)
C12a 0.0236(12) 0.0231(10) 0.0233(10) -0.0077(8) 0.0010(8) 0.0018(8)
O1'a 0.0347(10) 0.0245(8) 0.0633(12) -0.0112(7) -0.0067(8) -0.0039(7)
C1'a 0.0290(12) 0.0238(10) 0.0291(11) -0.0027(9) -0.0026(9) -0.0011(8)
C2'a 0.0265(12) 0.0239(10) 0.0246(10) -0.0025(8) -0.0007(8) 0.0011(8)
C3'a 0.0291(13) 0.0315(12) 0.0333(12) -0.0052(10) -0.0036(10) 0.0008(9)
C4'a 0.0321(14) 0.0394(13) 0.0381(13) 0.0067(10) -0.0063(10) -0.0016(10)
C5'a 0.046(2) 0.0281(12) 0.0462(15) 0.0052(11) -0.0120(12) 0.0012(10)
C6'a 0.044(2) 0.0217(11) 0.0409(13) -0.0039(10) -0.0108(11) 0.0019(10)
C7'a 0.0311(13) 0.0203(10) 0.0304(11) -0.0052(9) 0.0011(9) -0.0024(8)

loop_
_atom_site_label
_atom_site_occupancy
_atom_site_fract_x
_atom_site_fract_y
_atom_site_fract_z
_atom_site_U_iso_or_equiv
_atom_site_thermal_displace_type
_atom_site_calc_flag
_atom_site_type_symbol
O1 1 .3067(2) .09524(15) -0.4100(2) .0472(5) Uani d O
N1 1 .0458(2) .06307(15) -0.36653(13) .0231(4) Uani d N
N2 1 -0.2044(2) .02515(15) -0.37377(13) .0237(4) Uani d N
C1 1 -.0115(2) -0.1467(2) -0.39405(14) .0222(4) Uani d C
C2 1 -0.1150(3) -0.2259(2) -0.4030(2) .0260(5) Uani d C
C3 1 -.0694(3) -0.3540(2) -0.4128(2) .0298(5) Uani d C
C4 1 .0771(3) -0.4026(2) -0.4142(2) .0312(5) Uani d C
C5 1 .3435(3) -0.3682(2) -0.4131(2) .0331(5) Uani d C
C6 1 .4483(3) -0.2886(2) -0.4094(2) .0353(6) Uani d C
C7 1 .4034(3) -0.1606(2) -0.4010(2) .0322(5) Uani d C
C8 1 .2531(2) -0.1140(2) -0.3949(2) .0261(5) Uani d C
C9 1 .1880(3) -0.3239(2) -0.4080(2) .0276(5) Uani d C
C10 1 .1421(2) -0.1945(2) -0.39816(14) .0236(4) Uani d C
C11 1 .2109(3) .0207(2) -0.3912(2) .0298(5) Uani d C
C12 1 -.0619(2) -.0139(2) -0.37832(14) .0211(4) Uani d C
O1' 1 .0752(2) .2488(2) -0.3064(2) .0472(5) Uani d O
C1' 1 -0.1636(2) .2315(2) -0.33544(15) .0247(5) Uani d C
C2' 1 -0.2568(2) .1494(2) -0.35534(14) .0231(4) Uani d C
C3' 1 -0.4093(3) .1912(2) -0.3543(2) .0272(5) Uani d C
C4' 1 -0.4657(3) .3135(2) -0.3333(2) .0319(5) Uani d C
C5' 1 -0.3736(3) .3957(2) -0.3131(2) .0334(5) Uani d C
C6' 1 -0.2240(3) .3551(2) -0.3139(2) .0299(5) Uani d C
C7' 1 -.0058(3) .1888(2) -0.3345(2) .0283(5) Uani d C
O1a 1 .4834(2) .20825(15) .21748(13) .0377(4) Uani d O
N1a 1 .2854(2) .19098(15) .15327(13) .0248(4) Uani d N
N2a 1 .0439(2) .1451(2) .13639(13) .0276(4) Uani d N
C1a 1 .2465(3) -.0197(2) .11641(15) .0255(5) Uani d C
C2a 1 .1590(3) -.0994(2) .0904(2) .0308(5) Uani d C
C3a 1 .2205(3) -0.2220(2) .0652(2) .0355(6) Uani d C
C4a 1 .3686(3) -0.2649(2) .0651(2) .0347(6) Uani d C
C5a 1 .6157(3) -0.2253(2) .0927(2) .0353(6) Uani d C
C6a 1 .7014(3) -0.1473(2) .1203(2) .0381(6) Uani d C
C7a 1 .6380(3) -.0258(2) .1485(2) .0334(5) Uani d C
C8a 1 .4902(2) .0166(2) .1458(2) .0271(5) Uani d C
C9a 1 .4620(3) -0.1862(2) .0907(2) .0303(5) Uani d C
C10a 1 .3998(3) -.0619(2) .11701(14) .0266(5) Uani d C
C11a 1 .4253(3) .1451(2) .1760(2) .0272(5) Uani d C
C12a 1 .1846(2) .1106(2) .13731(15) .0248(5) Uani d C
O1'a 1 .3434(2) .39510(14) .14197(14) .0421(5) Uani d O
C1'a 1 .0861(3) .3599(2) .1510(2) .0288(5) Uani d C
C2'a 1 -.0110(3) .2701(2) .1477(2) .0267(5) Uani d C
C3'a 1 -0.1666(3) .3069(2) .1524(2) .0326(5) Uani d C
C4'a 1 -0.2218(3) .4304(2) .1602(2) .0384(6) Uani d C
C5'a 1 -0.1252(3) .5200(2) .1640(2) .0414(6) Uani d C
C6'a 1 .0271(3) .4850(2) .1587(2) .0362(6) Uani d C
C7'a 1 .2471(3) .3233(2) .1487(2) .0295(5) Uani d C
H2 1 -0.218(3) -0.190(2) -0.4038(18) .032(6) Uiso d H
H3 1 -0.146(3) -0.406(2) -0.4215(16) .025(6) Uiso d H
H4 1 .102(3) -0.493(2) -0.4203(19) .038(7) Uiso d H
H5 1 .375(3) -0.455(3) -0.418(2) .047(8) Uiso d H
H6 1 .550(3) -0.325(2) -0.405(2) .046(7) Uiso d H
H7 1 .474(3) -0.107(3) -0.394(2) .047(8) Uiso d H
H3' 1 -0.469(3) .137(2) -0.3715(18) .031(6) Uiso d H
H4' 1 -0.571(3) .341(2) -0.335(2) .041(7) Uiso d H
H5' 1 -0.415(3) .476(3) -0.296(2) .045(7) Uiso d H
H6' 1 -0.162(3) .407(2) -0.2937(19) .038(7) Uiso d H
H2a 1 .059(3) -.073(2) .0858(18) .031(6) Uiso d H
H3a 1 .158(3) -0.275(2) .0449(18) .032(6) Uiso d H
H4a 1 .413(3) -0.346(3) .047(2) .044(7) Uiso d H
H5a 1 .655(3) -0.307(3) .074(2) .052(8) Uiso d H
H6a 1 .802(3) -0.176(2) .1255(18) .035(7) Uiso d H
H7a 1 .699(3) .027(2) .1712(19) .035(7) Uiso d H
H3'a 1 -0.225(3) .245(2) .1444(18) .036(7) Uiso d H
H4'a 1 -0.327(3) .448(2) .1572(17) .031(6) Uiso d H
H5'a 1 -0.170(4) .605(3) .174(2) .064(9) Uiso d H
H6'a 1 .088(3) .543(3) .168(2) .040(7) Uiso d H

loop_
_atom_type_symbol
_atom_type_description
_atom_type_scat_source
_atom_type_scat_dispersion_real
_atom_type_scat_dispersion_imag
C C 'International Tables Vol C Tables 4.2.6.8 and 6.1.1.4' .0033 .0016
H H 'International Tables Vol C Tables 4.2.6.8 and 6.1.1.4' .0000 .0000
N N 'International Tables Vol C Tables 4.2.6.8 and 6.1.1.4' .0061 .0033
O O 'International Tables Vol C Tables 4.2.6.8 and 6.1.1.4' .0106 .0060

loop_
_geom_angle_atom_site_label_1
_geom_angle_atom_site_label_2
_geom_angle_atom_site_label_3
_geom_angle
_geom_angle_publ_flag
C12 N1 C7' 119.5(2) yes
C12 N1 C11 122.0(2) yes
C7' N1 C11 118.4(2) yes
C12 N2 C2' 119.3(2) yes
C2 C1 C10 119.8(2) yes
C2 C1 C12 119.7(2) yes
C10 C1 C12 120.5(2) yes
C1 C2 C3 119.8(2) no
C4 C3 C2 121.4(2) no
C3 C4 C9 120.4(2) no
C6 C5 C9 121.2(2) no
C5 C6 C7 120.1(2) no
C8 C7 C6 120.4(2) no
C7 C8 C10 120.6(2) yes
C7 C8 C11 119.4(2) yes
C10 C8 C11 119.9(2) yes
C4 C9 C10 118.2(2) no
C4 C9 C5 123.1(2) no
C10 C9 C5 118.7(2) no
C1 C10 C9 120.3(2) no
C1 C10 C8 120.7(2) yes
C9 C10 C8 119.0(2) no
O1 C11 N1 120.3(2) yes
O1 C11 C8 123.5(2) yes
N1 C11 C8 116.3(2) yes
N2 C12 N1 124.0(2) yes
N2 C12 C1 118.1(2) yes
N1 C12 C1 117.9(2) yes
C2' C1' C6' 118.9(2) no
C2' C1' C7' 120.6(2) yes
C6' C1' C7' 120.5(2) yes
N2 C2' C1' 121.2(2) yes
N2 C2' C3' 118.8(2) yes
C1' C2' C3' 120.0(2) no
C4' C3' C2' 119.9(2) no
C3' C4' C5' 120.3(2) no
C6' C5' C4' 120.0(2) no
C5' C6' C1' 120.8(2) no
O1' C7' N1 120.3(2) yes
O1' C7' C1' 125.2(2) yes
N1 C7' C1' 114.4(2) yes
C12a N1a C11a 121.4(2) yes
C12a N1a C7'a 119.4(2) yes
C11a N1a C7'a 119.1(2) yes
C12a N2a C2'a 119.0(2) yes
C2a C1a C10a 119.9(2) yes
C2a C1a C12a 119.3(2) yes
C10a C1a C12a 120.6(2) yes
C1a C2a C3a 119.6(2) no
C4a C3a C2a 121.5(2) no
C3a C4a C9a 120.7(2) no
C6a C5a C9a 121.6(2) no
C5a C6a C7a 119.5(2) no
C8a C7a C6a 120.7(2) no
C7a C8a C10a 120.9(2) yes
C7a C8a C11a 119.9(2) yes
C10a C8a C11a 119.2(2) yes
C4a C9a C10a 118.1(2) no
C4a C9a C5a 123.3(2) no
C10a C9a C5a 118.6(2) no
C8a C10a C9a 118.6(2) no
C8a C10a C1a 121.2(2) yes
C9a C10a C1a 120.2(2) no
O1a C11a N1a 120.9(2) yes
O1a C11a C8a 121.9(2) yes
N1a C11a C8a 117.3(2) yes
N2a C12a N1a 124.3(2) yes
N2a C12a C1a 118.7(2) yes
N1a C12a C1a 117.0(2) yes
C2'a C1'a C6'a 119.5(2) no
C2'a C1'a C7'a 120.3(2) yes
C6'a C1'a C7'a 120.2(2) yes
N2a C2'a C1'a 121.5(2) yes
N2a C2'a C3'a 119.0(2) yes
C1'a C2'a C3'a 119.5(2) no
C4'a C3'a C2'a 119.9(2) no
C3'a C4'a C5'a 120.6(2) no
C6'a C5'a C4'a 119.9(2) no
C5'a C6'a C1'a 120.6(2) no
O1'a C7'a N1a 121.7(2) yes
O1'a C7'a C1'a 124.5(2) yes
N1a C7'a C1'a 113.8(2) yes

loop_
_geom_bond_atom_site_label_1
_geom_bond_atom_site_label_2
_geom_bond_distance
_geom_bond_publ_flag
O1 C11 1.221(3) yes
N1 C12 1.401(3) yes
N1 C7' 1.422(2) yes
N1 C11 1.449(3) yes
N2 C12 1.296(3) yes
N2 C2' 1.378(2) yes
C1 C2 1.375(3) no
C1 C10 1.414(3) no
C1 C12 1.460(3) yes
C2 C3 1.402(3) no
C3 C4 1.367(3) no
C4 C9 1.413(3) no
C5 C6 1.366(3) no
C5 C9 1.418(3) no
C6 C7 1.399(3) no
C7 C8 1.376(3) no
C8 C10 1.416(3) no
C8 C11 1.467(3) yes
C9 C10 1.415(3) no
O1' C7' 1.188(3) yes
C1' C2' 1.380(3) no
C1' C6' 1.390(3) no
C1' C7' 1.458(3) yes
C2' C3' 1.403(3) no
C3' C4' 1.368(3) no
C4' C5' 1.376(3) no
C5' C6' 1.375(3) no
O1a C11a 1.169(3) yes
N1a C12a 1.399(3) yes
N1a C11a 1.439(3) yes
N1a C7'a 1.446(3) yes
N2a C12a 1.293(3) yes
N2a C2'a 1.385(3) yes
C1a C2a 1.360(3) no
C1a C10a 1.416(3) no
C1a C12a 1.460(3) yes
C2a C3a 1.389(3) no
C3a C4a 1.371(4) no
C4a C9a 1.390(3) no
C5a C6a 1.345(4) no
C5a C9a 1.420(3) no
C6a C7a 1.388(3) no
C7a C8a 1.380(3) no
C8a C10a 1.389(3) no
C8a C11a 1.464(3) yes
C9a C10a 1.410(3) no
O1'a C7'a 1.216(3) yes
C1'a C2'a 1.394(3) no
C1'a C6'a 1.396(3) no
C1'a C7'a 1.459(3) yes
C2'a C3'a 1.404(3) no
C3'a C4'a 1.371(3) no
C4'a C5'a 1.391(4) no
C5'a C6'a 1.369(4) no

loop_
_cod_related_entry_id
_cod_related_entry_database
_cod_related_entry_code
1 ChemSpider 725567
